data_1557892
loop_
_publ_author_name
'Zhou, Jia'
'Gao, Ying'
'Chang, Jin-Ling'
'Yu, Heng-Yi'
'Chen, Juan'
'Zhou, Ming'
'Meng, Xiang-Gao'
'Ruan, Han-Li'

_publ_section_title
;
 Resorcylic Acid Lactones from an Ilyonectria sp.
;
_journal_name_full 'Journal of Natural Products'
_journal_paper_doi 10.1021/acs.jnatprod.9b01167
_journal_year 2020
_chemical_absolute_configuration ad
_chemical_formula_moiety 'C18 H22 O6, 2(H2 O)'
_chemical_formula_sum 'C18 H26 O8'
_chemical_formula_weight 370.39
_space_group_crystal_system orthorhombic
_space_group_IT_number 19
_space_group_name_Hall 'P 2ac 2ab'
_space_group_name_H-M_alt 'P 21 21 21'
_atom_sites_solution_hydrogens mixed
_audit_creation_date 2018-11-16
_audit_creation_method
; 
Olex2 1.2 
(compiled 2018.05.29 svn.r3508 for OlexSys, GUI svn.r5506) 
;
_cell_angle_alpha 90
_cell_angle_beta 90
_cell_angle_gamma 90
_cell_formula_units_Z 4
_cell_length_a 8.4937(2)
_cell_length_b 13.9436(3)
_cell_length_c 16.0615(3)
_cell_measurement_reflns_used 5157
_cell_measurement_temperature 297(2)
_cell_measurement_theta_max 68.83
_cell_measurement_theta_min 8.23
_cell_volume 1902.21(7)
_computing_cell_refinement 'SAINT v7.68A (Bruker, 2009)'
_computing_data_collection 'Bruker APEX2'
_computing_data_reduction 'SAINT v7.68A (Bruker, 2009)'
_computing_molecular_graphics 'Olex2 (Dolomanov et al., 2009)'
_computing_publication_material 'Olex2 (Dolomanov et al., 2009)'
_computing_structure_refinement 'XL (Sheldrick, 2008)'
_computing_structure_solution 'SHELXS-97 (Sheldrick, 2008)'
_diffrn_ambient_temperature 297.15
_diffrn_measured_fraction_theta_full 0.978
_diffrn_measured_fraction_theta_max 0.978
_diffrn_measurement_device_type 'Bruker APEX-II CCD'
_diffrn_measurement_method '\f and \w scans'
_diffrn_radiation_monochromator graphite
_diffrn_radiation_type CuK\a
_diffrn_radiation_wavelength 1.54178
_diffrn_reflns_av_R_equivalents 0.0648
_diffrn_reflns_av_unetI/netI 0.0422
_diffrn_reflns_Laue_measured_fraction_full 0.978
_diffrn_reflns_Laue_measured_fraction_max 0.978
_diffrn_reflns_limit_h_max 9
_diffrn_reflns_limit_h_min -9
_diffrn_reflns_limit_k_max 16
_diffrn_reflns_limit_k_min -16
_diffrn_reflns_limit_l_max 17
_diffrn_reflns_limit_l_min -18
_diffrn_reflns_number 12105
_diffrn_reflns_point_group_measured_fraction_full 0.975
_diffrn_reflns_point_group_measured_fraction_max 0.975
_diffrn_reflns_theta_full 64.975
_diffrn_reflns_theta_max 64.975
_diffrn_reflns_theta_min 7.591
_diffrn_standards_number 0
_exptl_absorpt_coefficient_mu 0.855
_exptl_absorpt_correction_T_max 0.7532
_exptl_absorpt_correction_T_min 0.6286
_exptl_absorpt_correction_type multi-scan
_exptl_absorpt_process_details
; 
SADABS-2008/1 (Bruker,2008) was used for absorption correction. 
wR2(int) was 0.1637 before and 0.0370 after correction. 
The Ratio of minimum to maximum transmission is 0.8346. 
The \l/2 correction factor is 0.0015. 
;
_exptl_crystal_colour colorless
_exptl_crystal_density_diffrn 1.293
_exptl_crystal_description block
_exptl_crystal_F_000 792
_exptl_crystal_size_max 0.12
_exptl_crystal_size_mid 0.1
_exptl_crystal_size_min 0.06
_refine_diff_density_max 0.351
_refine_diff_density_min -0.403
_refine_diff_density_rms 0.116
_refine_ls_abs_structure_details
; 
 Flack x determined using 1188 quotients [(I+)-(I-)]/[(I+)+(I-)] 
 (Parsons, Flack and Wagner, Acta Cryst. B69 (2013) 249-259). 
;
_refine_ls_abs_structure_Flack 0.11(9)
_refine_ls_extinction_method none
_refine_ls_goodness_of_fit_ref 1.177
_refine_ls_hydrogen_treatment mixed
_refine_ls_matrix_type full
_refine_ls_number_parameters 252
_refine_ls_number_reflns 3140
_refine_ls_number_restraints 6
_refine_ls_restrained_S_all 1.179
_refine_ls_R_factor_all 0.0420
_refine_ls_R_factor_gt 0.0314
_refine_ls_shift/su_max 0.000
_refine_ls_shift/su_mean 0.000
_refine_ls_structure_factor_coef Fsqd
_refine_ls_weighting_details 'w=1/[\s^2^(Fo^2^)+(0.0654P)^2^+0.0547P] where P=(Fo^2^+2Fc^2^)/3'
_refine_ls_weighting_scheme calc
_refine_ls_wR_factor_gt 0.0875
_refine_ls_wR_factor_ref 0.1051
_reflns_Friedel_coverage 0.729
_reflns_Friedel_fraction_full 0.972
_reflns_Friedel_fraction_max 0.972
_reflns_number_gt 2922
_reflns_number_total 3140
_reflns_threshold_expression 'I > 2\s(I)'
_cod_data_source_file np9b01167_si_006.cif
_cod_data_source_block cu_181115b_0m
_cod_database_code 1557892
_shelx_shelxl_version_number 2014/7
_shelx_space_group_comment
; 
The symmetry employed for this shelxl refinement is uniquely defined 
by the following loop, which should always be used as a source of 
symmetry information in preference to the above space-group names. 
They are only intended as comments. 
;
_shelx_estimated_absorpt_t_max 0.950
_shelx_estimated_absorpt_t_min 0.904
_olex2_refinement_description
; 
1. Fixed Uiso 
 At 1.2 times of: 
  All C(H) groups, All C(H,H) groups 
 At 1.5 times of: 
  All C(H,H,H) groups, All O(H) groups, All O(H,H) groups 
2. Restrained distances 
 O7-H7D = O7-H7C 
 0.82 with sigma of 0.01 
 O8-H8C = O8-H8D 
 0.82 with sigma of 0.01 
 H7D-H7C = H8C-H8D 
 1.35 with sigma of 0.02 
3.a Ternary CH refined with riding coordinates: 
 C2(H2), C3(H3) 
3.b Secondary CH2 refined with riding coordinates: 
 C6(H6A,H6B), C7(H7A,H7B), C8(H8A,H8B), C9(H9A,H9B), C11(H11A,H11B) 
3.c Aromatic/amide H refined with riding coordinates: 
 C4(H4), C5(H5), C13(H13), C15(H15) 
3.d Idealised Me refined as rotating group: 
 C1(H1A,H1B,H1C) 
3.e Idealised tetrahedral OH refined as rotating group: 
 O3(H3A), O5(H5A), O6(H6) 
;
_olex2_submission_special_instructions 'No special instructions were received'

loop_
_space_group_symop_operation_xyz
'x, y, z'
'x+1/2, -y+1/2, -z'
'-x, y+1/2, -z+1/2'
'-x+1/2, -y, z+1/2'

loop_
_atom_site_label
_atom_site_type_symbol
_atom_site_fract_x
_atom_site_fract_y
_atom_site_fract_z
_atom_site_U_iso_or_equiv
_atom_site_adp_type
_atom_site_occupancy
_atom_site_site_symmetry_order
_atom_site_calc_flag
_atom_site_refinement_flags_posn
_atom_site_refinement_flags_adp
_atom_site_refinement_flags_occupancy
_atom_site_disorder_assembly
_atom_site_disorder_group
C1 C 0.5274(4) 0.5579(3) 0.7198(2) 0.0577(8) Uani 1 1 d . . . . .
H1A H 0.4292 0.5742 0.6938 0.087 Uiso 1 1 calc GR . . . .
H1B H 0.5693 0.5010 0.6944 0.087 Uiso 1 1 calc GR . . . .
H1C H 0.6006 0.6097 0.7129 0.087 Uiso 1 1 calc GR . . . .
C2 C 0.5011(3) 0.54005(19) 0.81108(17) 0.0427(6) Uani 1 1 d . . . . .
H2 H 0.6005 0.5195 0.8364 0.051 Uiso 1 1 calc R . . . .
C3 C 0.3761(3) 0.46395(19) 0.82745(17) 0.0457(6) Uani 1 1 d . . . . .
H3 H 0.4001 0.4080 0.7928 0.055 Uiso 1 1 calc R . . . .
C4 C 0.2106(3) 0.49502(19) 0.80893(17) 0.0434(6) Uani 1 1 d . . . . .
H4 H 0.1589 0.5307 0.8495 0.052 Uiso 1 1 calc R . . . .
C5 C 0.1320(3) 0.4759(2) 0.73967(18) 0.0497(7) Uani 1 1 d . . . . .
H5 H 0.1810 0.4371 0.7004 0.060 Uiso 1 1 calc R . . . .
C6 C -0.0290(3) 0.5119(2) 0.7198(2) 0.0528(7) Uani 1 1 d . . . . .
H6A H -0.0745 0.5404 0.7694 0.063 Uiso 1 1 calc R . . . .
H6B H -0.0950 0.4583 0.7036 0.063 Uiso 1 1 calc R . . . .
C7 C -0.0281(4) 0.5866(2) 0.64950(19) 0.0545(7) Uani 1 1 d . . . . .
H7A H -0.0005 0.5549 0.5978 0.065 Uiso 1 1 calc R . . . .
H7B H -0.1336 0.6123 0.6433 0.065 Uiso 1 1 calc R . . . .
C8 C 0.0854(4) 0.6695(2) 0.66355(18) 0.0512(7) Uani 1 1 d . . . . .
H8A H 0.0767 0.7137 0.6172 0.061 Uiso 1 1 calc R . . . .
H8B H 0.1920 0.6446 0.6640 0.061 Uiso 1 1 calc R . . . .
C9 C 0.0570(3) 0.7243(2) 0.7442(2) 0.0519(7) Uani 1 1 d . . . . .
H9A H -0.0175 0.7756 0.7335 0.062 Uiso 1 1 calc R . . . .
H9B H 0.0096 0.6813 0.7845 0.062 Uiso 1 1 calc R . . . .
C10 C 0.2043(3) 0.76667(18) 0.78140(18) 0.0415(6) Uani 1 1 d . . . . .
C11 C 0.2151(3) 0.76511(17) 0.87533(17) 0.0410(6) Uani 1 1 d . . . . .
H11A H 0.1199 0.7933 0.8980 0.049 Uiso 1 1 calc R . . . .
H11B H 0.2191 0.6989 0.8936 0.049 Uiso 1 1 calc R . . . .
C12 C 0.3548(3) 0.81736(17) 0.91101(14) 0.0370(5) Uani 1 1 d . . . . .
C13 C 0.3245(3) 0.90463(18) 0.94888(16) 0.0414(6) Uani 1 1 d . . . . .
H13 H 0.2209 0.9250 0.9550 0.050 Uiso 1 1 calc R . . . .
C14 C 0.4461(3) 0.96258(18) 0.97801(17) 0.0429(6) Uani 1 1 d . . . . .
C15 C 0.6002(3) 0.93394(18) 0.97033(16) 0.0425(6) Uani 1 1 d . . . . .
H15 H 0.6813 0.9731 0.9892 0.051 Uiso 1 1 calc R . . . .
C16 C 0.6336(3) 0.84551(18) 0.93400(15) 0.0387(6) Uani 1 1 d . . . . .
C17 C 0.5130(3) 0.78480(19) 0.90451(15) 0.0371(6) Uani 1 1 d . . . . .
C18 C 0.5628(3) 0.69206(18) 0.86892(16) 0.0404(6) Uani 1 1 d . . . . .
O1 O 0.7019(2) 0.67197(15) 0.85751(14) 0.0582(6) Uani 1 1 d . . . . .
O2 O 0.4494(2) 0.62952(12) 0.85102(11) 0.0406(4) Uani 1 1 d . . . . .
O3 O 0.3793(3) 0.43438(14) 0.91319(13) 0.0535(5) Uani 1 1 d . . . . .
H3A H 0.4649 0.4100 0.9237 0.080 Uiso 1 1 calc GR . . . .
O4 O 0.3076(3) 0.80052(16) 0.73855(12) 0.0551(5) Uani 1 1 d . . . . .
O5 O 0.4052(3) 1.04842(14) 1.01125(15) 0.0611(6) Uani 1 1 d . . . . .
H5A H 0.4846 1.0805 1.0193 0.092 Uiso 1 1 calc GR . . . .
O6 O 0.7880(2) 0.82280(14) 0.92953(13) 0.0490(5) Uani 1 1 d . . . . .
H6 H 0.7986 0.7731 0.9029 0.074 Uiso 1 1 calc GR . . . .
O7 O 0.3726(3) 0.67203(17) 0.4657(2) 0.0753(7) Uani 1 1 d D . . . .
H7C H 0.290(4) 0.641(3) 0.466(3) 0.113 Uiso 1 1 d DR . . . .
O8 O 0.8413(2) 0.66263(15) 0.43212(13) 0.0514(5) Uani 1 1 d D . . . .
H8C H 0.822(4) 0.677(3) 0.3826(11) 0.077 Uiso 1 1 d DR . . . .
H8D H 0.768(3) 0.626(2) 0.444(2) 0.077 Uiso 1 1 d DR . . . .
H7D H 0.363(6) 0.714(3) 0.503(2) 0.118(19) Uiso 1 1 d D . . . .

loop_
_atom_site_aniso_label
_atom_site_aniso_U_11
_atom_site_aniso_U_22
_atom_site_aniso_U_33
_atom_site_aniso_U_23
_atom_site_aniso_U_13
_atom_site_aniso_U_12
C1 0.0526(18) 0.0677(19) 0.0528(18) -0.0116(15) 0.0115(13) -0.0021(14)
C2 0.0393(15) 0.0407(14) 0.0479(16) -0.0077(11) 0.0040(10) 0.0079(10)
C3 0.0470(16) 0.0378(13) 0.0523(16) -0.0055(11) 0.0040(12) 0.0065(11)
C4 0.0435(15) 0.0363(12) 0.0503(16) -0.0031(11) 0.0051(12) 0.0016(11)
C5 0.0497(16) 0.0431(14) 0.0563(17) -0.0067(12) 0.0016(13) -0.0031(12)
C6 0.0464(16) 0.0494(16) 0.0628(19) -0.0022(14) -0.0078(12) -0.0130(12)
C7 0.0525(17) 0.0584(18) 0.0527(18) -0.0008(14) -0.0121(12) -0.0109(14)
C8 0.0505(17) 0.0542(16) 0.0490(16) 0.0053(13) -0.0087(12) -0.0108(13)
C9 0.0398(16) 0.0483(15) 0.0676(19) -0.0045(14) -0.0085(13) -0.0003(12)
C10 0.0383(14) 0.0352(12) 0.0509(15) 0.0009(11) -0.0038(11) 0.0025(10)
C11 0.0373(14) 0.0359(12) 0.0497(15) 0.0014(11) 0.0054(11) 0.0008(10)
C12 0.0418(14) 0.0375(13) 0.0318(12) 0.0047(10) 0.0022(9) 0.0004(10)
C13 0.0422(15) 0.0408(13) 0.0412(14) 0.0021(11) 0.0024(10) 0.0039(10)
C14 0.0517(17) 0.0374(13) 0.0395(14) -0.0009(11) -0.0006(11) 0.0029(11)
C15 0.0474(16) 0.0409(13) 0.0392(13) 0.0002(11) -0.0048(10) -0.0049(11)
C16 0.0393(14) 0.0431(13) 0.0337(13) 0.0056(10) -0.0035(10) 0.0023(10)
C17 0.0397(14) 0.0392(13) 0.0324(12) 0.0030(10) 0.0005(9) -0.0001(10)
C18 0.0392(15) 0.0431(13) 0.0389(13) 0.0014(11) 0.0011(10) 0.0034(11)
O1 0.0377(11) 0.0577(12) 0.0793(15) -0.0167(11) 0.0032(10) 0.0048(9)
O2 0.0385(10) 0.0366(9) 0.0467(11) -0.0052(7) 0.0042(7) 0.0020(7)
O3 0.0471(12) 0.0531(11) 0.0603(12) 0.0113(9) 0.0021(9) 0.0089(9)
O4 0.0520(12) 0.0680(13) 0.0453(11) 0.0058(9) -0.0054(8) -0.0208(10)
O5 0.0502(13) 0.0466(11) 0.0866(16) -0.0225(11) 0.0010(11) 0.0032(9)
O6 0.0367(10) 0.0502(11) 0.0601(13) -0.0018(9) -0.0042(8) 0.0018(8)
O7 0.0591(16) 0.0539(13) 0.113(2) -0.0119(14) -0.0091(14) 0.0021(11)
O8 0.0471(12) 0.0537(11) 0.0536(12) 0.0053(10) 0.0051(8) 0.0052(9)

loop_
_atom_type_symbol
_atom_type_description
_atom_type_scat_dispersion_real
_atom_type_scat_dispersion_imag
_atom_type_scat_source
C C 0.0181 0.0091 'International Tables Vol C Tables 4.2.6.8 and 6.1.1.4'
H H 0.0000 0.0000 'International Tables Vol C Tables 4.2.6.8 and 6.1.1.4'
O O 0.0492 0.0322 'International Tables Vol C Tables 4.2.6.8 and 6.1.1.4'

loop_
_geom_angle_atom_site_label_1
_geom_angle_atom_site_label_2
_geom_angle_atom_site_label_3
_geom_angle
_geom_angle_site_symmetry_1
_geom_angle_site_symmetry_3
_geom_angle_publ_flag
H1A C1 H1B 109.5 . . ?
H1A C1 H1C 109.5 . . ?
H1B C1 H1C 109.5 . . ?
C2 C1 H1A 109.5 . . ?
C2 C1 H1B 109.5 . . ?
C2 C1 H1C 109.5 . . ?
C1 C2 H2 108.9 . . ?
C1 C2 C3 112.8(2) . . ?
C3 C2 H2 108.9 . . ?
O2 C2 C1 109.3(2) . . ?
O2 C2 H2 108.9 . . ?
O2 C2 C3 107.9(2) . . ?
C2 C3 H3 108.2 . . ?
C4 C3 C2 114.7(2) . . ?
C4 C3 H3 108.2 . . ?
O3 C3 C2 110.6(2) . . ?
O3 C3 H3 108.2 . . ?
O3 C3 C4 106.9(2) . . ?
C3 C4 H4 117.2 . . ?
C5 C4 C3 125.5(3) . . ?
C5 C4 H4 117.2 . . ?
C4 C5 H5 117.5 . . ?
C4 C5 C6 125.1(3) . . ?
C6 C5 H5 117.5 . . ?
C5 C6 H6A 109.1 . . ?
C5 C6 H6B 109.1 . . ?
C5 C6 C7 112.4(3) . . ?
H6A C6 H6B 107.9 . . ?
C7 C6 H6A 109.1 . . ?
C7 C6 H6B 109.1 . . ?
C6 C7 H7A 108.7 . . ?
C6 C7 H7B 108.7 . . ?
H7A C7 H7B 107.6 . . ?
C8 C7 C6 114.1(2) . . ?
C8 C7 H7A 108.7 . . ?
C8 C7 H7B 108.7 . . ?
C7 C8 H8A 108.7 . . ?
C7 C8 H8B 108.7 . . ?
C7 C8 C9 114.0(3) . . ?
H8A C8 H8B 107.6 . . ?
C9 C8 H8A 108.7 . . ?
C9 C8 H8B 108.7 . . ?
C8 C9 H9A 108.8 . . ?
C8 C9 H9B 108.8 . . ?
H9A C9 H9B 107.7 . . ?
C10 C9 C8 113.7(2) . . ?
C10 C9 H9A 108.8 . . ?
C10 C9 H9B 108.8 . . ?
C9 C10 C11 116.1(2) . . ?
O4 C10 C9 122.0(3) . . ?
O4 C10 C11 121.9(3) . . ?
C10 C11 H11A 108.6 . . ?
C10 C11 H11B 108.6 . . ?
H11A C11 H11B 107.5 . . ?
C12 C11 C10 114.9(2) . . ?
C12 C11 H11A 108.6 . . ?
C12 C11 H11B 108.6 . . ?
C13 C12 C11 116.5(2) . . ?
C13 C12 C17 119.2(2) . . ?
C17 C12 C11 124.2(2) . . ?
C12 C13 H13 119.3 . . ?
C12 C13 C14 121.3(2) . . ?
C14 C13 H13 119.3 . . ?
C15 C14 C13 120.5(2) . . ?
O5 C14 C13 117.0(3) . . ?
O5 C14 C15 122.4(3) . . ?
C14 C15 H15 120.4 . . ?
C14 C15 C16 119.3(2) . . ?
C16 C15 H15 120.4 . . ?
C15 C16 C17 121.6(2) . . ?
O6 C16 C15 115.3(2) . . ?
O6 C16 C17 123.1(2) . . ?
C12 C17 C18 125.4(2) . . ?
C16 C17 C12 118.0(2) . . ?
C16 C17 C18 116.6(2) . . ?
O1 C18 C17 122.2(2) . . ?
O1 C18 O2 121.0(2) . . ?
O2 C18 C17 116.8(2) . . ?
C18 O2 C2 115.74(19) . . ?
C3 O3 H3A 109.5 . . ?
C14 O5 H5A 109.5 . . ?
C16 O6 H6 109.5 . . ?
H7C O7 H7D 106(3) . . ?
H8C O8 H8D 103(3) . . ?

loop_
_geom_bond_atom_site_label_1
_geom_bond_atom_site_label_2
_geom_bond_distance
_geom_bond_site_symmetry_2
_geom_bond_publ_flag
C1 H1A 0.9600 . ?
C1 H1B 0.9600 . ?
C1 H1C 0.9600 . ?
C1 C2 1.504(4) . ?
C2 H2 0.9800 . ?
C2 C3 1.524(4) . ?
C2 O2 1.470(3) . ?
C3 H3 0.9800 . ?
C3 C4 1.501(4) . ?
C3 O3 1.438(3) . ?
C4 H4 0.9300 . ?
C4 C5 1.325(4) . ?
C5 H5 0.9300 . ?
C5 C6 1.491(4) . ?
C6 H6A 0.9700 . ?
C6 H6B 0.9700 . ?
C6 C7 1.537(4) . ?
C7 H7A 0.9700 . ?
C7 H7B 0.9700 . ?
C7 C8 1.521(4) . ?
C8 H8A 0.9700 . ?
C8 H8B 0.9700 . ?
C8 C9 1.524(4) . ?
C9 H9A 0.9700 . ?
C9 H9B 0.9700 . ?
C9 C10 1.507(4) . ?
C10 C11 1.512(4) . ?
C10 O4 1.211(3) . ?
C11 H11A 0.9700 . ?
C11 H11B 0.9700 . ?
C11 C12 1.506(4) . ?
C12 C13 1.385(4) . ?
C12 C17 1.422(4) . ?
C13 H13 0.9300 . ?
C13 C14 1.393(4) . ?
C14 C15 1.374(4) . ?
C14 O5 1.356(3) . ?
C15 H15 0.9300 . ?
C15 C16 1.393(4) . ?
C16 C17 1.411(4) . ?
C16 O6 1.351(3) . ?
C17 C18 1.476(4) . ?
C18 O1 1.228(3) . ?
C18 O2 1.331(3) . ?
O3 H3A 0.8200 . ?
O5 H5A 0.8200 . ?
O6 H6 0.8200 . ?
O7 H7C 0.823(14) . ?
O7 H7D 0.843(14) . ?
O8 H8C 0.834(13) . ?
O8 H8D 0.827(13) . ?

loop_
_geom_hbond_atom_site_label_D
_geom_hbond_atom_site_label_H
_geom_hbond_atom_site_label_A
_geom_hbond_distance_DH
_geom_hbond_distance_HA
_geom_hbond_distance_DA
_geom_hbond_angle_DHA
_geom_hbond_site_symmetry_A
C1 H1C O1 0.96 2.62 3.102(4) 111.0 .
C15 H15 O3 0.93 2.64 3.534(3) 162.5 2_567
O3 H3A O8 0.82 1.94 2.748(3) 169.8 4_665
O5 H5A O7 0.82 1.78 2.582(3) 167.2 3_656
O6 H6 O1 0.82 1.79 2.509(3) 146.0 .
O7 H7C O3 0.823(14) 1.98(2) 2.738(3) 153(5) 4_564
O8 H8C O4 0.834(13) 1.976(15) 2.804(3) 171(4) 2_566
O8 H8D O5 0.827(13) 1.963(14) 2.784(3) 172(4) 3_646
O7 H7D O8 0.843(14) 2.020(19) 2.842(3) 165(5) 2_466

loop_
_geom_torsion_atom_site_label_1
_geom_torsion_atom_site_label_2
_geom_torsion_atom_site_label_3
_geom_torsion_atom_site_label_4
_geom_torsion
_geom_torsion_site_symmetry_1
_geom_torsion_site_symmetry_2
_geom_torsion_site_symmetry_3
_geom_torsion_site_symmetry_4
_geom_torsion_publ_flag
C1 C2 C3 C4 -71.7(3) . . . . ?
C1 C2 C3 O3 167.4(2) . . . . ?
C1 C2 O2 C18 -79.9(3) . . . . ?
C2 C3 C4 C5 98.1(3) . . . . ?
C3 C2 O2 C18 157.1(2) . . . . ?
C3 C4 C5 C6 -176.3(3) . . . . ?
C4 C5 C6 C7 110.1(3) . . . . ?
C5 C6 C7 C8 -52.6(4) . . . . ?
C6 C7 C8 C9 -57.2(4) . . . . ?
C7 C8 C9 C10 149.2(3) . . . . ?
C8 C9 C10 C11 -142.8(2) . . . . ?
C8 C9 C10 O4 37.6(4) . . . . ?
C9 C10 C11 C12 -173.6(2) . . . . ?
C10 C11 C12 C13 106.2(3) . . . . ?
C10 C11 C12 C17 -70.7(3) . . . . ?
C11 C12 C13 C14 -174.8(2) . . . . ?
C11 C12 C17 C16 174.1(2) . . . . ?
C11 C12 C17 C18 -5.7(4) . . . . ?
C12 C13 C14 C15 -0.5(4) . . . . ?
C12 C13 C14 O5 177.5(2) . . . . ?
C12 C17 C18 O1 172.6(3) . . . . ?
C12 C17 C18 O2 -8.7(4) . . . . ?
C13 C12 C17 C16 -2.8(3) . . . . ?
C13 C12 C17 C18 177.5(2) . . . . ?
C13 C14 C15 C16 -0.8(4) . . . . ?
C14 C15 C16 C17 0.3(4) . . . . ?
C14 C15 C16 O6 -179.5(2) . . . . ?
C15 C16 C17 C12 1.5(3) . . . . ?
C15 C16 C17 C18 -178.7(2) . . . . ?
C16 C17 C18 O1 -7.1(4) . . . . ?
C16 C17 C18 O2 171.5(2) . . . . ?
C17 C12 C13 C14 2.3(4) . . . . ?
C17 C18 O2 C2 176.5(2) . . . . ?
O1 C18 O2 C2 -4.8(4) . . . . ?
O2 C2 C3 C4 49.1(3) . . . . ?
O2 C2 C3 O3 -71.9(3) . . . . ?
O3 C3 C4 C5 -139.0(3) . . . . ?
O4 C10 C11 C12 5.9(4) . . . . ?
O5 C14 C15 C16 -178.7(2) . . . . ?
O6 C16 C17 C12 -178.7(2) . . . . ?
O6 C16 C17 C18 1.1(4) . . . . ?
